data_4111845
loop_
_publ_author_name
'Fan Zhang'
'Shi Bai'
'Glenn P. A. Yap'
'Vinod Tarwade'
'Joseph M. Fox'

_publ_section_title
;
 Abiotic Metallofoldamers as Electrochemically Responsive Molecules
;
_journal_name_full 'Journal of the American Chemical Society'
_journal_page_first 10590
_journal_page_last 10599
_journal_paper_doi 10.1021/ja050886c
_journal_volume 127
_journal_year 2005
_chemical_formula_sum 'C48 H54 N4 O4'
_chemical_formula_weight 750.95
_chemical_name_systematic
; 
 ? 
;
_space_group_IT_number 4
_symmetry_cell_setting monoclinic
_symmetry_space_group_name_Hall 'P 2yb'
_symmetry_space_group_name_H-M 'P 1 21 1'
_atom_sites_solution_hydrogens geom
_atom_sites_solution_primary direct
_atom_sites_solution_secondary difmap
_audit_creation_method SHELXL-97
_cell_angle_alpha 90.00
_cell_angle_beta 93.254(2)
_cell_angle_gamma 90.00
_cell_formula_units_Z 2
_cell_length_a 12.3731(15)
_cell_length_b 10.3810(13)
_cell_length_c 16.608(2)
_cell_measurement_reflns_used 870
_cell_measurement_temperature 298(2)
_cell_measurement_theta_max 18.97
_cell_measurement_theta_min 2.56
_cell_volume 2129.8(5)
_computing_cell_refinement 'SMART, Bruker (2000)'
_computing_data_collection 'SMART, Bruker (2000)'
_computing_data_reduction 'XPREP, Bruker (2000)'
_computing_molecular_graphics 'SHELXTL, Bruker (2000)'
_computing_publication_material 'SHELXTL, Bruker (2000)'
_computing_structure_refinement 'SHELXL-97 (Sheldrick, 1997)'
_computing_structure_solution 'SHELXS-97 (Sheldrick, 1990)'
_diffrn_ambient_temperature 298(2)
_diffrn_detector_area_resol_mean 836.6
_diffrn_measured_fraction_theta_full 0.946
_diffrn_measured_fraction_theta_max 0.946
_diffrn_measurement_device_type 'CCD area detector'
_diffrn_measurement_method 'phi and omega scans'
_diffrn_radiation_monochromator graphite
_diffrn_radiation_source 'fine-focus sealed tube'
_diffrn_radiation_type MoK\a
_diffrn_radiation_wavelength 0.71073
_diffrn_reflns_av_R_equivalents 0.0360
_diffrn_reflns_av_sigmaI/netI 0.0706
_diffrn_reflns_limit_h_max 15
_diffrn_reflns_limit_h_min -16
_diffrn_reflns_limit_k_max 13
_diffrn_reflns_limit_k_min -13
_diffrn_reflns_limit_l_max 21
_diffrn_reflns_limit_l_min -21
_diffrn_reflns_number 20785
_diffrn_reflns_theta_full 28.24
_diffrn_reflns_theta_max 28.24
_diffrn_reflns_theta_min 1.65
_diffrn_standards_decay_% 0
_exptl_absorpt_coefficient_mu 0.075
_exptl_absorpt_correction_T_max 0.9985
_exptl_absorpt_correction_T_min 0.9852
_exptl_absorpt_correction_type multi-scan
_exptl_absorpt_process_details 'SADABS, Bruker (2000)'
_exptl_crystal_colour red
_exptl_crystal_density_diffrn 1.171
_exptl_crystal_description rod
_exptl_crystal_F_000 804
_exptl_crystal_size_max 0.20
_exptl_crystal_size_mid 0.02
_exptl_crystal_size_min 0.02
_refine_diff_density_max 0.328
_refine_diff_density_min -0.279
_refine_diff_density_rms 0.042
_refine_ls_abs_structure_details 'Flack H D (1983), Acta Cryst. A39, 876-881'
_refine_ls_abs_structure_Flack -2(2)
_refine_ls_extinction_method none
_refine_ls_goodness_of_fit_ref 1.013
_refine_ls_hydrogen_treatment constr
_refine_ls_matrix_type full
_refine_ls_number_parameters 505
_refine_ls_number_reflns 9552
_refine_ls_number_restraints 495
_refine_ls_restrained_S_all 1.000
_refine_ls_R_factor_all 0.1597
_refine_ls_R_factor_gt 0.0828
_refine_ls_shift/su_max 0.012
_refine_ls_shift/su_mean 0.001
_refine_ls_structure_factor_coef Fsqd
_refine_ls_weighting_details 'calc w=1/[\s^2^(Fo^2^)+(0.1103P)^2^+0.3466P] where P=(Fo^2^+2Fc^2^)/3'
_refine_ls_weighting_scheme calc
_refine_ls_wR_factor_gt 0.1979
_refine_ls_wR_factor_ref 0.2369
_reflns_number_gt 4869
_reflns_number_total 9552
_reflns_threshold_expression >2sigma(I)
_cod_data_source_file ja050886csi20050221_011948_1.cif
_cod_data_source_block joef006
_cod_database_code 4111845

loop_
_symmetry_equiv_pos_as_xyz
'x, y, z'
'-x, y+1/2, -z'

loop_
_atom_site_label
_atom_site_type_symbol
_atom_site_fract_x
_atom_site_fract_y
_atom_site_fract_z
_atom_site_U_iso_or_equiv
_atom_site_adp_type
_atom_site_occupancy
_atom_site_symmetry_multiplicity
_atom_site_calc_flag
_atom_site_refinement_flags
N1 N 0.7816(3) -0.0755(4) 0.3175(3) 0.0726(11) Uani 1 1 d U
H1B H 0.7169 -0.0505 0.3259 0.087 Uiso 1 1 calc R
N2 N 0.4237(3) 0.1587(3) 0.2287(2) 0.0616(9) Uani 1 1 d U
N3 N 0.2487(2) -0.0029(3) 0.2110(2) 0.0553(8) Uani 1 1 d U
N4 N 0.5147(3) -0.3047(4) 0.0767(2) 0.0652(9) Uani 1 1 d U
H4B H 0.4945 -0.2300 0.0925 0.078 Uiso 1 1 calc R
O1 O 0.9178(2) -0.0454(4) 0.2354(2) 0.0860(11) Uani 1 1 d U
O2 O 0.5925(2) 0.0293(3) 0.2700(2) 0.0777(10) Uani 1 1 d U
H2B H 0.5298 0.0550 0.2698 0.117 Uiso 1 1 calc R
O3 O 0.3844(2) -0.1477(3) 0.1506(2) 0.0681(8) Uani 1 1 d U
H3A H 0.3581 -0.0838 0.1710 0.082 Uiso 1 1 calc R
O4 O 0.4568(3) -0.5112(3) 0.0592(2) 0.0861(10) Uani 1 1 d U
C1 C 0.7678(4) -0.1966(6) 0.4381(3) 0.0828(15) Uani 1 1 d U
H1A H 0.7025 -0.1548 0.4449 0.099 Uiso 1 1 calc R
C2 C 0.8025(5) -0.2900(7) 0.4930(3) 0.0995(18) Uani 1 1 d U
H2A H 0.7599 -0.3097 0.5357 0.119 Uiso 1 1 calc R
C3 C 0.8978(4) -0.3540(5) 0.4859(3) 0.0803(14) Uani 1 1 d U
C4 C 0.9592(4) -0.3155(5) 0.4239(4) 0.0818(14) Uani 1 1 d U
H4A H 1.0268 -0.3532 0.4197 0.098 Uiso 1 1 calc R
C5 C 0.9264(4) -0.2250(5) 0.3680(4) 0.0803(14) Uani 1 1 d U
H5A H 0.9701 -0.2041 0.3262 0.096 Uiso 1 1 calc R
C6 C 0.8271(3) -0.1643(5) 0.3743(3) 0.0642(11) Uani 1 1 d U
C7 C 0.9369(6) -0.4586(7) 0.5424(4) 0.116(2) Uani 1 1 d U
H7A H 1.0057 -0.4897 0.5267 0.173 Uiso 1 1 calc R
H7B H 0.8856 -0.5281 0.5404 0.173 Uiso 1 1 calc R
H7C H 0.9445 -0.4252 0.5963 0.173 Uiso 1 1 calc R
C8 C 0.8242(3) -0.0251(4) 0.2529(3) 0.0652(11) Uani 1 1 d U
C9 C 0.7546(3) 0.0658(4) 0.2028(3) 0.0610(11) Uani 1 1 d U
C10 C 0.8038(3) 0.1317(5) 0.1400(3) 0.0688(12) Uani 1 1 d U
H10A H 0.8762 0.1153 0.1317 0.083 Uiso 1 1 calc R
C11 C 0.7495(4) 0.2177(6) 0.0915(3) 0.0766(13) Uani 1 1 d U
H11A H 0.7842 0.2587 0.0503 0.092 Uiso 1 1 calc R
C12 C 0.6416(3) 0.2439(5) 0.1037(3) 0.0666(12) Uani 1 1 d U
H12A H 0.6048 0.3045 0.0712 0.080 Uiso 1 1 calc R
C13 C 0.5883(3) 0.1826(4) 0.1625(3) 0.0566(10) Uani 1 1 d U
C14 C 0.6443(3) 0.0908(4) 0.2130(3) 0.0595(11) Uani 1 1 d U
C15 C 0.4770(3) 0.2161(4) 0.1757(3) 0.0586(10) Uani 1 1 d U
H15A H 0.4436 0.2811 0.1449 0.070 Uiso 1 1 calc R
C16 C 0.3193(3) 0.2041(4) 0.2486(3) 0.0576(10) Uani 1 1 d U
C17 C 0.3086(3) 0.3268(4) 0.2789(3) 0.0683(12) Uani 1 1 d U
H17A H 0.3679 0.3819 0.2812 0.082 Uiso 1 1 calc R
C18 C 0.2103(3) 0.3696(5) 0.3059(3) 0.0651(11) Uani 1 1 d U
C19 C 0.1188(3) 0.2894(5) 0.2972(3) 0.0618(11) Uani 1 1 d U
C20 C 0.1314(3) 0.1677(5) 0.2640(3) 0.0623(11) Uani 1 1 d U
H20A H 0.0711 0.1145 0.2567 0.075 Uiso 1 1 calc R
C21 C 0.2316(3) 0.1226(4) 0.2414(3) 0.0557(10) Uani 1 1 d U
C22 C 0.1780(3) -0.0942(5) 0.2017(3) 0.0590(11) Uani 1 1 d U
H22A H 0.1079 -0.0797 0.2169 0.071 Uiso 1 1 calc R
C23 C 0.2039(3) -0.2142(4) 0.1696(3) 0.0598(11) Uani 1 1 d U
C24 C 0.1255(4) -0.3129(5) 0.1618(3) 0.0757(13) Uani 1 1 d U
H24A H 0.0558 -0.2971 0.1775 0.091 Uiso 1 1 calc R
C25 C 0.1501(4) -0.4313(5) 0.1315(3) 0.0804(14) Uani 1 1 d U
H25A H 0.0980 -0.4959 0.1275 0.097 Uiso 1 1 calc R
C26 C 0.2527(4) -0.4535(5) 0.1071(3) 0.0733(13) Uani 1 1 d U
H26A H 0.2680 -0.5342 0.0863 0.088 Uiso 1 1 calc R
C27 C 0.3341(3) -0.3627(4) 0.1119(3) 0.0597(10) Uani 1 1 d U
C28 C 0.3115(3) -0.2391(4) 0.1439(3) 0.0590(11) Uani 1 1 d U
C29 C 0.4410(4) -0.3997(5) 0.0806(3) 0.0652(11) Uani 1 1 d U
C30 C 0.6216(4) -0.3121(5) 0.0500(3) 0.0624(11) Uani 1 1 d U
C31 C 0.6890(4) -0.2095(5) 0.0682(3) 0.0767(13) Uani 1 1 d U
H31A H 0.6630 -0.1409 0.0974 0.092 Uiso 1 1 calc R
C32 C 0.7937(4) -0.2052(6) 0.0444(3) 0.0858(15) Uani 1 1 d U
H32A H 0.8371 -0.1342 0.0571 0.103 Uiso 1 1 calc R
C33 C 0.8343(4) -0.3075(7) 0.0012(3) 0.0826(15) Uani 1 1 d U
C34 C 0.7645(5) -0.4109(7) -0.0161(3) 0.0914(16) Uani 1 1 d U
H34A H 0.7898 -0.4810 -0.0444 0.110 Uiso 1 1 calc R
C35 C 0.6610(4) -0.4123(5) 0.0071(3) 0.0784(14) Uani 1 1 d U
H35A H 0.6166 -0.4822 -0.0063 0.094 Uiso 1 1 calc R
C36 C 0.9496(4) -0.2996(8) -0.0289(4) 0.122(2) Uani 1 1 d U
H36A H 0.9644 -0.3758 -0.0591 0.183 Uiso 1 1 calc R
H36B H 1.0009 -0.2928 0.0165 0.183 Uiso 1 1 calc R
H36C H 0.9554 -0.2253 -0.0627 0.183 Uiso 1 1 calc R
C37 C 0.2005(4) 0.4993(5) 0.3475(4) 0.0837(15) Uani 1 1 d U
H37A H 0.1458 0.5490 0.3171 0.100 Uiso 1 1 calc R
H37B H 0.1738 0.4839 0.4004 0.100 Uiso 1 1 calc R
C38 C 0.2978(5) 0.5792(6) 0.3580(5) 0.112(2) Uani 1 1 d U
H38A H 0.3242 0.5972 0.3053 0.135 Uiso 1 1 calc R
H38B H 0.3533 0.5305 0.3882 0.135 Uiso 1 1 calc R
C39 C 0.2812(5) 0.7069(7) 0.4013(5) 0.118(2) Uani 1 1 d U
H39A H 0.2198 0.7512 0.3751 0.142 Uiso 1 1 calc R
H39B H 0.2637 0.6891 0.4564 0.142 Uiso 1 1 calc R
C40 C 0.3793(7) 0.7958(8) 0.4026(6) 0.153(3) Uani 1 1 d U
H40A H 0.4414 0.7490 0.4258 0.184 Uiso 1 1 calc R
H40B H 0.3941 0.8166 0.3474 0.184 Uiso 1 1 calc R
C41 C 0.3694(11) 0.9161(11) 0.4472(10) 0.254(7) Uani 1 1 d U
H41A H 0.3194 0.9707 0.4158 0.305 Uiso 1 1 calc R
H41B H 0.3353 0.8956 0.4968 0.305 Uiso 1 1 calc R
C42 C 0.4584(11) 0.9877(18) 0.4674(11) 0.301(9) Uani 1 1 d U
H42A H 0.4379 1.0617 0.4977 0.452 Uiso 1 1 calc R
H42B H 0.4911 1.0153 0.4193 0.452 Uiso 1 1 calc R
H42C H 0.5093 0.9368 0.4995 0.452 Uiso 1 1 calc R
C43 C 0.0078(4) 0.3288(6) 0.3229(3) 0.0817(15) Uani 1 1 d U
H43A H -0.0322 0.2513 0.3347 0.098 Uiso 1 1 calc R
H43B H 0.0171 0.3777 0.3726 0.098 Uiso 1 1 calc R
C44 C -0.0598(4) 0.4074(7) 0.2630(4) 0.0908(17) Uani 1 1 d U
H44A H -0.0656 0.3623 0.2117 0.109 Uiso 1 1 calc R
H44B H -0.0241 0.4891 0.2546 0.109 Uiso 1 1 calc R
C45 C -0.1756(4) 0.4330(8) 0.2920(4) 0.116(2) Uani 1 1 d U
H45A H -0.2158 0.3527 0.2910 0.140 Uiso 1 1 calc R
H45B H -0.1698 0.4634 0.3473 0.140 Uiso 1 1 calc R
C46 C -0.2358(6) 0.5291(12) 0.2412(6) 0.178(4) Uani 1 1 d U
H46A H -0.2542 0.4885 0.1896 0.213 Uiso 1 1 calc R
H46B H -0.1860 0.5987 0.2311 0.213 Uiso 1 1 calc R
C47 C -0.3521(10) 0.5977(12) 0.2736(8) 0.193(4) Uani 1 1 d U
H47A H -0.3421 0.6366 0.3266 0.232 Uiso 1 1 calc R
H47B H -0.3847 0.6590 0.2353 0.232 Uiso 1 1 calc R
C48 C -0.3985(11) 0.5001(14) 0.2743(9) 0.236(7) Uani 1 1 d U
H48A H -0.4700 0.5142 0.2921 0.354 Uiso 1 1 calc R
H48B H -0.3604 0.4414 0.3104 0.354 Uiso 1 1 calc R
H48C H -0.4033 0.4642 0.2209 0.354 Uiso 1 1 calc R

loop_
_atom_site_aniso_label
_atom_site_aniso_U_11
_atom_site_aniso_U_22
_atom_site_aniso_U_33
_atom_site_aniso_U_23
_atom_site_aniso_U_13
_atom_site_aniso_U_12
N1 0.0401(18) 0.073(3) 0.107(3) 0.006(2) 0.017(2) 0.0148(18)
N2 0.0387(17) 0.056(2) 0.091(3) -0.0001(19) 0.0129(17) 0.0055(15)
N3 0.0420(17) 0.056(2) 0.069(2) 0.0041(17) 0.0107(16) 0.0021(15)
N4 0.059(2) 0.053(2) 0.085(3) -0.007(2) 0.0109(18) 0.0099(17)
O1 0.0366(15) 0.085(2) 0.138(3) 0.007(2) 0.0244(17) 0.0073(15)
O2 0.0330(14) 0.084(2) 0.119(3) 0.031(2) 0.0257(16) 0.0101(14)
O3 0.0487(15) 0.0502(17) 0.107(2) -0.0125(16) 0.0217(15) 0.0036(13)
O4 0.086(2) 0.059(2) 0.114(3) -0.014(2) 0.002(2) 0.0092(18)
C1 0.059(3) 0.105(4) 0.086(3) 0.001(3) 0.013(2) 0.024(3)
C2 0.101(4) 0.120(5) 0.079(4) -0.002(3) 0.015(3) 0.043(4)
C3 0.087(3) 0.078(3) 0.074(3) -0.023(3) -0.011(3) 0.023(3)
C4 0.064(3) 0.070(3) 0.111(4) -0.026(3) -0.002(3) 0.026(3)
C5 0.051(2) 0.068(3) 0.122(4) -0.010(3) 0.014(3) 0.012(2)
C6 0.045(2) 0.063(3) 0.085(3) -0.015(2) 0.002(2) 0.006(2)
C7 0.147(6) 0.121(5) 0.078(4) -0.004(3) 0.003(4) 0.060(4)
C8 0.035(2) 0.062(3) 0.099(3) -0.008(2) 0.013(2) -0.0022(19)
C9 0.0373(19) 0.054(3) 0.094(3) -0.007(2) 0.018(2) -0.0009(17)
C10 0.038(2) 0.073(3) 0.097(3) -0.003(3) 0.018(2) -0.004(2)
C11 0.059(3) 0.091(4) 0.081(3) -0.003(3) 0.017(2) -0.012(3)
C12 0.056(2) 0.070(3) 0.075(3) -0.001(2) 0.012(2) 0.003(2)
C13 0.042(2) 0.055(2) 0.074(3) -0.011(2) 0.0101(18) -0.0039(18)
C14 0.0336(19) 0.053(2) 0.094(3) -0.005(2) 0.018(2) 0.0018(17)
C15 0.046(2) 0.056(3) 0.073(3) -0.007(2) 0.0057(19) 0.0016(19)
C16 0.042(2) 0.058(3) 0.073(3) 0.004(2) 0.0098(19) 0.0082(19)
C17 0.046(2) 0.058(3) 0.101(3) -0.004(2) 0.005(2) 0.0040(19)
C18 0.052(2) 0.071(3) 0.072(3) -0.005(2) 0.003(2) 0.020(2)
C19 0.044(2) 0.078(3) 0.064(3) 0.002(2) 0.0095(19) 0.014(2)
C20 0.045(2) 0.072(3) 0.069(3) 0.002(2) 0.0027(19) 0.010(2)
C21 0.039(2) 0.064(3) 0.065(3) 0.005(2) 0.0106(18) 0.0085(18)
C22 0.0362(19) 0.070(3) 0.072(3) 0.011(2) 0.0129(19) 0.0032(19)
C23 0.047(2) 0.055(2) 0.077(3) 0.009(2) 0.006(2) 0.0001(19)
C24 0.055(3) 0.079(3) 0.094(3) 0.007(3) 0.011(2) -0.005(2)
C25 0.067(3) 0.072(3) 0.102(4) -0.002(3) 0.005(3) -0.021(3)
C26 0.075(3) 0.061(3) 0.083(3) 0.004(2) 0.000(3) -0.004(2)
C27 0.059(2) 0.056(2) 0.065(3) 0.004(2) 0.000(2) 0.0021(19)
C28 0.045(2) 0.058(3) 0.074(3) 0.001(2) 0.003(2) 0.0036(19)
C29 0.066(3) 0.056(3) 0.073(3) -0.006(2) -0.003(2) 0.014(2)
C30 0.063(2) 0.062(3) 0.062(3) 0.002(2) 0.006(2) 0.016(2)
C31 0.066(3) 0.077(3) 0.089(3) -0.004(3) 0.017(2) 0.014(2)
C32 0.066(3) 0.099(4) 0.094(4) -0.004(3) 0.019(3) 0.006(3)
C33 0.071(3) 0.117(4) 0.061(3) 0.012(3) 0.014(2) 0.040(3)
C34 0.102(4) 0.106(4) 0.068(3) -0.013(3) 0.023(3) 0.037(3)
C35 0.086(3) 0.077(3) 0.073(3) -0.018(3) 0.014(3) 0.018(3)
C36 0.089(4) 0.179(7) 0.102(4) 0.016(5) 0.043(3) 0.040(4)
C37 0.061(3) 0.076(3) 0.114(4) -0.016(3) 0.005(3) 0.017(2)
C38 0.080(4) 0.098(4) 0.156(6) -0.039(4) -0.014(4) 0.016(3)
C39 0.096(4) 0.095(4) 0.161(6) -0.046(5) -0.016(4) 0.008(3)
C40 0.147(6) 0.114(6) 0.198(8) -0.038(6) -0.005(6) -0.004(5)
C41 0.231(12) 0.144(9) 0.388(18) -0.122(11) 0.019(12) -0.049(8)
C42 0.225(14) 0.292(18) 0.38(2) -0.153(17) -0.017(14) -0.077(12)
C43 0.066(3) 0.096(4) 0.086(3) -0.008(3) 0.023(2) 0.022(3)
C44 0.053(3) 0.116(5) 0.103(4) -0.022(3) 0.004(3) 0.015(3)
C45 0.058(3) 0.165(6) 0.125(5) -0.070(5) -0.004(3) 0.012(3)
C46 0.080(4) 0.238(11) 0.210(9) -0.059(7) -0.042(5) 0.059(6)
C47 0.201(10) 0.132(8) 0.247(12) -0.035(9) 0.009(9) 0.022(6)
C48 0.236(11) 0.167(11) 0.319(17) -0.053(12) 0.128(12) -0.062(10)

loop_
_atom_type_symbol
_atom_type_description
_atom_type_scat_dispersion_real
_atom_type_scat_dispersion_imag
_atom_type_scat_source
C C 0.0033 0.0016 'International Tables Vol C Tables 4.2.6.8 and 6.1.1.4'
H H 0.0000 0.0000 'International Tables Vol C Tables 4.2.6.8 and 6.1.1.4'
N N 0.0061 0.0033 'International Tables Vol C Tables 4.2.6.8 and 6.1.1.4'
O O 0.0106 0.0060 'International Tables Vol C Tables 4.2.6.8 and 6.1.1.4'

loop_
_geom_angle_atom_site_label_1
_geom_angle_atom_site_label_2
_geom_angle_atom_site_label_3
_geom_angle
C8 N1 C6 129.4(4)
C15 N2 C16 120.9(4)
C22 N3 C21 127.1(3)
C29 N4 C30 128.2(4)
C6 C1 C2 121.6(5)
C3 C2 C1 121.5(5)
C2 C3 C4 116.2(5)
C2 C3 C7 123.3(6)
C4 C3 C7 120.5(5)
C5 C4 C3 123.6(5)
C4 C5 C6 119.4(5)
C1 C6 C5 117.6(5)
C1 C6 N1 117.9(4)
C5 C6 N1 124.5(5)
O1 C8 N1 123.1(4)
O1 C8 C9 119.9(4)
N1 C8 C9 117.0(3)
C14 C9 C10 117.4(4)
C14 C9 C8 125.5(4)
C10 C9 C8 117.1(3)
C11 C10 C9 122.6(4)
C10 C11 C12 119.4(4)
C13 C12 C11 121.3(5)
C12 C13 C14 119.6(4)
C12 C13 C15 119.9(4)
C14 C13 C15 120.4(4)
O2 C14 C9 120.3(4)
O2 C14 C13 120.0(3)
C9 C14 C13 119.7(4)
N2 C15 C13 121.7(4)
C21 C16 C17 120.5(4)
C21 C16 N2 119.7(4)
C17 C16 N2 119.7(4)
C16 C17 C18 121.1(4)
C17 C18 C19 119.4(4)
C17 C18 C37 121.5(4)
C19 C18 C37 119.1(4)
C20 C19 C18 118.1(4)
C20 C19 C43 118.6(4)
C18 C19 C43 123.2(4)
C19 C20 C21 122.1(4)
C16 C21 C20 118.6(4)
C16 C21 N3 117.6(3)
C20 C21 N3 123.8(4)
N3 C22 C23 122.0(4)
C22 C23 C24 120.7(4)
C22 C23 C28 120.4(4)
C24 C23 C28 118.9(4)
C25 C24 C23 121.3(4)
C24 C25 C26 119.2(5)
C25 C26 C27 123.6(5)
C26 C27 C28 118.6(4)
C26 C27 C29 117.5(4)
C28 C27 C29 123.9(4)
O3 C28 C27 122.4(4)
O3 C28 C23 119.1(4)
C27 C28 C23 118.4(4)
O4 C29 N4 123.8(4)
O4 C29 C27 120.0(5)
N4 C29 C27 116.2(4)
C35 C30 C31 118.3(4)
C35 C30 N4 124.8(5)
C31 C30 N4 116.9(4)
C30 C31 C32 122.0(5)
C31 C32 C33 119.8(6)
C32 C33 C34 117.1(5)
C32 C33 C36 119.7(6)
C34 C33 C36 123.2(5)
C35 C34 C33 122.1(5)
C34 C35 C30 120.7(6)
C38 C37 C18 118.0(4)
C37 C38 C39 114.6(5)
C40 C39 C38 113.8(6)
C41 C40 C39 115.7(8)
C42 C41 C40 120.2(12)
C44 C43 C19 116.0(4)
C43 C44 C45 111.9(5)
C46 C45 C44 112.3(7)
C45 C46 C47 120.2(9)
C48 C47 C46 93.7(11)

loop_
_geom_bond_atom_site_label_1
_geom_bond_atom_site_label_2
_geom_bond_distance
N1 C8 1.330(6)
N1 C6 1.413(6)
N2 C15 1.277(5)
N2 C16 1.432(5)
N3 C22 1.292(5)
N3 C21 1.418(5)
N4 C29 1.347(6)
N4 C30 1.422(5)
O1 C8 1.227(4)
O2 C14 1.335(5)
O3 C28 1.310(5)
O4 C29 1.229(5)
C1 C6 1.365(7)
C1 C2 1.382(8)
C2 C3 1.364(7)
C3 C4 1.373(8)
C3 C7 1.498(8)
C4 C5 1.366(8)
C5 C6 1.390(6)
C8 C9 1.497(6)
C9 C14 1.409(5)
C9 C10 1.413(6)
C10 C11 1.356(7)
C11 C12 1.389(6)
C12 C13 1.366(6)
C13 C14 1.424(6)
C13 C15 1.448(5)
C16 C21 1.376(6)
C16 C17 1.379(6)
C17 C18 1.393(6)
C18 C19 1.406(7)
C18 C37 1.521(7)
C19 C20 1.391(7)
C19 C43 1.518(6)
C20 C21 1.396(5)
C22 C23 1.400(6)
C23 C24 1.412(6)
C23 C28 1.444(5)
C24 C25 1.369(7)
C25 C26 1.373(7)
C26 C27 1.379(6)
C27 C28 1.423(6)
C27 C29 1.498(6)
C30 C35 1.365(6)
C30 C31 1.376(7)
C31 C32 1.376(6)
C32 C33 1.390(8)
C33 C34 1.397(9)
C33 C36 1.541(7)
C34 C35 1.358(7)
C37 C38 1.464(8)
C38 C39 1.528(9)
C39 C40 1.524(10)
C40 C41 1.461(13)
C41 C42 1.356(15)
C43 C44 1.503(7)
C44 C45 1.561(7)
C45 C46 1.480(12)
C46 C47 1.720(13)
C47 C48 1.165(14)

loop_
_geom_hbond_atom_site_label_D
_geom_hbond_atom_site_label_H
_geom_hbond_atom_site_label_A
_geom_hbond_distance_DH
_geom_hbond_distance_HA
_geom_hbond_distance_DA
_geom_hbond_angle_DHA
N1 H1B O2 0.86 1.94 2.659(4) 140.6
N4 H4B O3 0.86 1.91 2.643(4) 141.6
O2 H2B N2 0.82 1.80 2.544(4) 149.9
O3 H3A N3 0.82 1.76 2.505(4) 151.1

loop_
_geom_torsion_atom_site_label_1
_geom_torsion_atom_site_label_2
_geom_torsion_atom_site_label_3
_geom_torsion_atom_site_label_4
_geom_torsion
C6 C1 C2 C3 0.1(10)
C1 C2 C3 C4 3.2(9)
C1 C2 C3 C7 -178.0(6)
C2 C3 C4 C5 -4.3(8)
C7 C3 C4 C5 176.9(5)
C3 C4 C5 C6 1.9(8)
C2 C1 C6 C5 -2.6(8)
C2 C1 C6 N1 174.9(5)
C4 C5 C6 C1 1.6(7)
C4 C5 C6 N1 -175.7(5)
C8 N1 C6 C1 176.9(5)
C8 N1 C6 C5 -5.8(8)
C6 N1 C8 O1 -4.4(8)
C6 N1 C8 C9 179.0(4)
O1 C8 C9 C14 175.5(4)
N1 C8 C9 C14 -7.7(6)
O1 C8 C9 C10 -4.3(6)
N1 C8 C9 C10 172.5(4)
C14 C9 C10 C11 1.1(7)
C8 C9 C10 C11 -179.1(5)
C9 C10 C11 C12 0.6(8)
C10 C11 C12 C13 -1.6(7)
C11 C12 C13 C14 0.7(7)
C11 C12 C13 C15 177.5(4)
C10 C9 C14 O2 178.3(4)
C8 C9 C14 O2 -1.5(7)
C10 C9 C14 C13 -2.0(6)
C8 C9 C14 C13 178.2(4)
C12 C13 C14 O2 -179.2(4)
C15 C13 C14 O2 4.0(6)
C12 C13 C14 C9 1.1(6)
C15 C13 C14 C9 -175.7(4)
C16 N2 C15 C13 171.5(4)
C12 C13 C15 N2 178.2(4)
C14 C13 C15 N2 -5.0(6)
C15 N2 C16 C21 123.2(5)
C15 N2 C16 C17 -60.1(6)
C21 C16 C17 C18 2.7(7)
N2 C16 C17 C18 -173.9(4)
C16 C17 C18 C19 -4.4(7)
C16 C17 C18 C37 173.4(5)
C17 C18 C19 C20 2.2(7)
C37 C18 C19 C20 -175.7(4)
C17 C18 C19 C43 -178.4(4)
C37 C18 C19 C43 3.7(7)
C18 C19 C20 C21 1.6(7)
C43 C19 C20 C21 -177.8(4)
C17 C16 C21 C20 1.1(6)
N2 C16 C21 C20 177.7(4)
C17 C16 C21 N3 -179.1(4)
N2 C16 C21 N3 -2.4(6)
C19 C20 C21 C16 -3.2(6)
C19 C20 C21 N3 176.9(4)
C22 N3 C21 C16 178.0(4)
C22 N3 C21 C20 -2.1(7)
C21 N3 C22 C23 178.8(4)
N3 C22 C23 C24 178.7(4)
N3 C22 C23 C28 -1.3(7)
C22 C23 C24 C25 -179.1(5)
C28 C23 C24 C25 0.9(7)
C23 C24 C25 C26 -1.0(8)
C24 C25 C26 C27 0.5(8)
C25 C26 C27 C28 0.2(7)
C25 C26 C27 C29 -178.2(5)
C26 C27 C28 O3 179.8(4)
C29 C27 C28 O3 -1.9(7)
C26 C27 C28 C23 -0.3(6)
C29 C27 C28 C23 177.9(4)
C22 C23 C28 O3 -0.4(6)
C24 C23 C28 O3 179.7(4)
C22 C23 C28 C27 179.8(4)
C24 C23 C28 C27 -0.2(6)
C30 N4 C29 O4 -1.2(8)
C30 N4 C29 C27 179.8(4)
C26 C27 C29 O4 -6.9(7)
C28 C27 C29 O4 174.8(4)
C26 C27 C29 N4 172.1(4)
C28 C27 C29 N4 -6.1(6)
C29 N4 C30 C35 14.7(7)
C29 N4 C30 C31 -166.1(5)
C35 C30 C31 C32 0.2(7)
N4 C30 C31 C32 -179.0(5)
C30 C31 C32 C33 -0.6(8)
C31 C32 C33 C34 0.2(8)
C31 C32 C33 C36 177.1(5)
C32 C33 C34 C35 0.7(8)
C36 C33 C34 C35 -176.1(5)
C33 C34 C35 C30 -1.1(8)
C31 C30 C35 C34 0.7(8)
N4 C30 C35 C34 179.8(5)
C17 C18 C37 C38 0.4(8)
C19 C18 C37 C38 178.2(5)
C18 C37 C38 C39 -179.2(6)
C37 C38 C39 C40 -172.9(7)
C38 C39 C40 C41 -176.8(10)
C39 C40 C41 C42 165.3(15)
C20 C19 C43 C44 -96.7(6)
C18 C19 C43 C44 84.0(6)
C19 C43 C44 C45 175.2(5)
C43 C44 C45 C46 169.7(6)
C44 C45 C46 C47 -166.1(7)
C45 C46 C47 C48 -62.9(16)

loop_
_cod_related_entry_id
_cod_related_entry_database
_cod_related_entry_code
1 ChemSpider 30660451
